data_4031633
loop_
_publ_author_name
'Fedorova, A.A.'
'Chizhov, P.S.'
'Morozov, I.V.'
'Troyanov, S.I.'

_publ_section_title
;
 Synthesis and Crystal Structures of New Iron(III) and Chromium(III)
 Nitrate Complexes Cs[Fe(NO3)4], Cs2[Cr(NO3)5], and Cs3[Cr(NO3)6]
;
_journal_name_full
;
Russian Journal of Inorganic Chemistry (= Zhurnal Neorganicheskoi Khimii)
;
_journal_page_first 1845
_journal_page_last 1852
_journal_volume 47
_journal_year 2002
_chemical_formula_sum 'Cs Fe N4 O12'
_chemical_name_systematic 'Cs (Fe (N O3)4)'
_space_group_IT_number 61
_symmetry_space_group_name_Hall '-P 2ac 2ab'
_symmetry_space_group_name_H-M 'P b c a'
_cell_angle_alpha 90
_cell_angle_beta 90
_cell_angle_gamma 90
_cell_formula_units_Z 16
_cell_length_a 18.938
_cell_length_b 11.73
_cell_length_c 18.971
_cell_volume 4214.270
_citation_journal_id_ASTM RJICAQ
_cod_data_source_file Fedorova_RJICAQ_2002_836.cif
_cod_data_source_block Cs1Fe1N4O12
_cod_original_cell_volume 4214.27
_cod_original_formula_sum 'Cs1 Fe1 N4 O12'
_cod_database_code 4031633

loop_
_symmetry_equiv_pos_as_xyz
x,y,z
-x+1/2,-y,z+1/2
x+1/2,-y+1/2,-z
-x,y+1/2,-z+1/2
-x,-y,-z
x-1/2,y,-z-1/2
-x-1/2,y-1/2,z
x,-y-1/2,z-1/2

loop_
_atom_site_label
_atom_site_type_symbol
_atom_site_fract_x
_atom_site_fract_y
_atom_site_fract_z
_atom_site_occupancy
_atom_site_U_iso_or_equiv
O24 O-2 0.0705 1.0182 0.4813 1 0.0
Fe2 Fe+3 0.23386 0.4627 0.4879 1 0.0
Cs2 Cs+1 0.22196 0.86581 0.25471 1 0.0
O18 O-2 0.1687 0.6906 0.366 1 0.0
O12 O-2 -0.0104 0.4652 0.4133 1 0.0
O1 O-2 -0.0514 0.6809 0.2393 1 0.0
O6 O-2 0.1175 0.7267 0.6223 1 0.0
O9 O-2 -0.1232 0.8034 0.356 1 0.0
O5 O-2 0.046 0.8737 0.6256 1 0.0
O20 O-2 -0.1309 0.6039 0.5119 1 0.0
O15 O-2 0.2574 0.6128 0.1802 1 0.0
O21 O-2 -0.1024 0.755 0.5749 1 0.0
O17 O-2 0.2746 1.0304 0.3858 1 0.0
O14 O-2 0.207 0.9968 0.0971 1 0.0
O13 O-2 0.2601 0.3474 0.5685 1 0.0
N8 N+5 0.1341 1.0003 0.4813 1 0.0
N6 N+5 0.1899 0.6174 0.4051 1 0.0
O4 O-2 0.338 0.6732 0.2942 1 0.0
O19 O-2 0.2888 0.8091 0.427 1 0.0
O10 O-2 -0.0261 0.4329 0.2982 1 0.0
N5 N+5 0.237 1.0874 0.1178 1 0.0
Fe1 Fe+3 0.01986 0.546 0.22177 1 0.0
N1 N+5 -0.103 0.633 0.2093 1 0.0
O11 O-2 0.0407 0.5677 0.3319 1 0.0
N7 N+5 -0.1457 0.6872 0.5536 1 0.0
O23 O-2 0.1619 0.9146 0.4507 1 0.0
O3 O-2 0.0878 1.036 0.3167 1 0.0
N3 N+5 -0.0894 0.878 0.3289 1 0.0
O2 O-2 0.0932 0.6867 0.223 1 0.0
N4 N+5 0.0011 0.4877 0.3506 1 0.0
O22 O-2 0.3209 0.5662 0.5121 1 0.0
O8 O-2 0.3855 0.9512 0.2151 1 0.0
O7 O-2 -0.0231 0.8944 0.3424 1 0.0
Cs1 Cs+1 0.02663 0.74207 0.47095 1 0.0
O16 O-2 0.1782 0.621 0.4724 1 0.0
N2 N+5 0.0886 0.8009 0.6549 1 0.0
